data_7226217
loop_
_publ_author_name
'Guo, Hongchao'
'Zhou, Leijie'
'Sun, Zhanhu'
'Yuan, Chunhao'

_publ_section_title
;
 Phosphine-Catalyzed [3+2] Cycloaddition of Phthalazinium
 Dicyanomethanides with Allenoates: Highly Efficient Synthesis of
 1,2,3,10b-Tetrahydropyrrolo[2,1-a]phthalazine Derivatives
;
_journal_name_full 'RSC Adv.'
_journal_paper_doi 10.1039/C6RA13643E
_journal_year 2016
_chemical_formula_moiety 'C24 H19 Br N4 O2'
_chemical_formula_sum 'C24 H19 Br N4 O2'
_chemical_formula_weight 475.34
_chemical_name_systematic
;
 ?
;
_space_group_crystal_system monoclinic
_space_group_IT_number 14
_space_group_name_Hall '-P 2yn'
_space_group_name_H-M_alt 'P 1 21/n 1'
_symmetry_space_group_name_Hall '-P 2yn'
_symmetry_space_group_name_H-M 'P 1 21/n 1'
_atom_sites_solution_hydrogens geom
_audit_creation_date 2014-09-05
_audit_creation_method
;
Olex2 1.2
(compiled 2013.12.10 svn.r2850 for OlexSys, GUI svn.r4736)
;
_audit_update_record
;
2016-03-12 deposited with the CCDC.
2016-08-11 downloaded from the CCDC.
;
_cell_angle_alpha 90
_cell_angle_beta 93.444(3)
_cell_angle_gamma 90
_cell_formula_units_Z 4
_cell_length_a 8.775(2)
_cell_length_b 16.891(3)
_cell_length_c 14.538(4)
_cell_measurement_reflns_used 5740
_cell_measurement_temperature 173.1500
_cell_measurement_theta_max 27.4822
_cell_measurement_theta_min 2.4116
_cell_volume 2150.9(9)
_computing_cell_refinement 'CrystalClear (Rigaku Inc., 2007)'
_computing_data_collection 'CrystalClear (Rigaku Inc., 2007)'
_computing_data_reduction 'CrystalClear (Rigaku Inc., 2007)'
_computing_molecular_graphics 'Olex2 (Dolomanov et al., 2009)'
_computing_publication_material 'Olex2 (Dolomanov et al., 2009)'
_computing_structure_refinement 'SHELXL (Sheldrick, 2013)'
_computing_structure_solution
;
'SHELXS (Sheldrick, 2013)'

;
_diffrn_ambient_temperature 173.1500
_diffrn_detector_area_resol_mean 28.5714
_diffrn_measured_fraction_theta_full 0.995
_diffrn_measured_fraction_theta_max 0.992
_diffrn_measurement_device
;
Saturn724+ (2x2 bin mode)
;
_diffrn_measurement_device_details
;
AFC10: Fixed Chi 2 circle
;
_diffrn_measurement_device_type 'MM007-HF CCD(Saturn 724+)'
_diffrn_measurement_method '\w scans at fixed \c = 45\%'
_diffrn_orient_matrix_type d*Trek
_diffrn_orient_matrix_UB_11 -0.0134
_diffrn_orient_matrix_UB_12 0.0051
_diffrn_orient_matrix_UB_13 -0.1133
_diffrn_orient_matrix_UB_21 -0.0479
_diffrn_orient_matrix_UB_22 -0.0346
_diffrn_orient_matrix_UB_23 0.0041
_diffrn_orient_matrix_UB_31 -0.0401
_diffrn_orient_matrix_UB_32 0.0560
_diffrn_orient_matrix_UB_33 0.0031
_diffrn_radiation_detector CCD
_diffrn_radiation_monochromator 'Graphite Monochromator'
_diffrn_radiation_type MoK\a
_diffrn_radiation_wavelength 0.71073
_diffrn_reflns_av_R_equivalents 0.0368
_diffrn_reflns_av_unetI/netI 0.0321
_diffrn_reflns_Laue_measured_fraction_full 0.995
_diffrn_reflns_Laue_measured_fraction_max 0.992
_diffrn_reflns_limit_h_max 11
_diffrn_reflns_limit_h_min -11
_diffrn_reflns_limit_k_max 21
_diffrn_reflns_limit_k_min -21
_diffrn_reflns_limit_l_max 18
_diffrn_reflns_limit_l_min -18
_diffrn_reflns_number 15229
_diffrn_reflns_point_group_measured_fraction_full 0.995
_diffrn_reflns_point_group_measured_fraction_max 0.992
_diffrn_reflns_theta_full 26.000
_diffrn_reflns_theta_max 27.477
_diffrn_reflns_theta_min 2.412
_diffrn_source 'Sealed Tube'
_diffrn_source_current 30.0000
_diffrn_source_power 1.5000
_diffrn_source_voltage 50.0000
_exptl_absorpt_coefficient_mu 1.940
_exptl_absorpt_correction_T_max 1.0000
_exptl_absorpt_correction_T_min 0.7571
_exptl_absorpt_correction_type multi-scan
_exptl_absorpt_process_details 'CrystalClear (Rigaku Inc., 2007)'
_exptl_crystal_colour Colorless
_exptl_crystal_density_diffrn 1.468
_exptl_crystal_description block
_exptl_crystal_F_000 968
_exptl_crystal_size_max 0.266
_exptl_crystal_size_mid 0.188
_exptl_crystal_size_min 0.159
_refine_diff_density_max 0.291
_refine_diff_density_min -0.261
_refine_diff_density_rms 0.055
_refine_ls_extinction_method none
_refine_ls_goodness_of_fit_ref 1.184
_refine_ls_hydrogen_treatment constr
_refine_ls_matrix_type full
_refine_ls_number_parameters 366
_refine_ls_number_reflns 4899
_refine_ls_number_restraints 306
_refine_ls_restrained_S_all 1.161
_refine_ls_R_factor_all 0.0622
_refine_ls_R_factor_gt 0.0504
_refine_ls_shift/su_max 0.001
_refine_ls_shift/su_mean 0.000
_refine_ls_structure_factor_coef Fsqd
_refine_ls_weighting_details 'w=1/[\s^2^(Fo^2^)+(0.0380P)^2^+1.1091P] where P=(Fo^2^+2Fc^2^)/3'
_refine_ls_weighting_scheme calc
_refine_ls_wR_factor_gt 0.1064
_refine_ls_wR_factor_ref 0.1130
_reflns_Friedel_coverage 0.000
_reflns_number_gt 4187
_reflns_number_total 4899
_reflns_threshold_expression 'I > 2\s(I)'
_cod_data_source_file c6ra13643e2.cif
_cod_data_source_block sa3602
_cod_database_code 7226217
_shelxl_version_number 2013-4
_shelx_space_group_comment
;
The symmetry employed for this shelxl refinement is uniquely defined
by the following loop, which should always be used as a source of
symmetry information in preference to the above space-group names.
They are only intended as comments.
;
_diffrn_number_total 5080
_olex2_refinement_description
;
1. Fixed Uiso
 At 1.2 times of:
  All C(H) groups, All C(H,H) groups
 At 1.5 times of:
  All C(H,H,H) groups
2. Restrained distances
 C17A-C16 = C21A-C16 = C18A-C17A = C19A-C18A = C20A-C19A = C21A-C20A
 1.39 with sigma of 0.01
3. Uiso/Uaniso restraints and constraints
O2 \\sim O2A \\sim C13A \\sim C14A \\sim C14 \\sim C13: within 1.7A with sigma
of 0.02 and sigma for terminal atoms of 0.04
Br1 \\sim C17 \\sim C18 \\sim C19 \\sim C20 \\sim C21 \\sim Br1A \\sim C20A
\\sim C19A \\sim C18A \\sim C17A \\sim C21A: within 1.7A with sigma of 0.02 and
sigma for terminal atoms of 0.04
Uanis(Br1) \\sim Ueq: with sigma of 0.01 and sigma for terminal atoms of 0.02
Uanis(O2) \\sim Ueq, Uanis(O2A) \\sim Ueq, Uanis(C13) \\sim Ueq, Uanis(C13A)
\\sim Ueq, Uanis(C14A) \\sim Ueq, Uanis(C14) \\sim Ueq: with sigma of 0.01 and
sigma for terminal atoms of 0.02
Uanis(Br1) \\sim Ueq, Uanis(C17) \\sim Ueq, Uanis(C18) \\sim Ueq, Uanis(C19)
\\sim Ueq, Uanis(C20) \\sim Ueq, Uanis(C21) \\sim Ueq, Uanis(Br1A) \\sim Ueq,
Uanis(C20A) \\sim Ueq, Uanis(C19A) \\sim Ueq, Uanis(C18A) \\sim Ueq,
Uanis(C17A) \\sim Ueq, Uanis(C21A) \\sim Ueq: with sigma of 0.01 and sigma for
terminal atoms of 0.02
4. Others
 Sof(O2A)=Sof(C13A)=Sof(H13C)=Sof(H13D)=Sof(C14A)=Sof(H14D)=Sof(H14E)=
 Sof(H14F)=1-FVAR(1)
 Sof(O2)=Sof(C13)=Sof(H13A)=Sof(H13B)=Sof(C14)=Sof(H14A)=Sof(H14B)=Sof(H14C)=
 FVAR(1)
 Sof(Br1A)=Sof(C20A)=Sof(H20A)=Sof(C19A)=Sof(C18A)=Sof(H18A)=1-FVAR(2)
 Sof(Br1)=Sof(C18)=Sof(H18)=Sof(C19)=Sof(C20)=Sof(H20)=FVAR(2)
 Sof(C17A)=Sof(H17A)=Sof(C21A)=Sof(H21A)=1-FVAR(3)
 Sof(C17)=Sof(H17)=Sof(C21)=Sof(H21)=FVAR(3)
5.a Ternary CH refined with riding coordinates:
 C4(H4)
5.b Secondary CH2 refined with riding coordinates:
 C13(H13A,H13B), C15(H15A,H15B), C13A(H13C,H13D)
5.c Aromatic/amide H refined with riding coordinates:
 C6(H6), C7(H7), C8(H8), C9(H9), C11(H11), C17(H17), C18(H18), C20(H20),
 C21(H21), C20A(H20A), C18A(H18A), C17A(H17A), C21A(H21A)
5.d X=CH2 refined with riding coordinates:
 C22(H22A,H22B)
5.e Idealised Me refined as rotating group:
 C14(H14A,H14B,H14C), C14A(H14D,H14E,H14F)
;

loop_
_space_group_symop_operation_xyz
'x, y, z'
'-x+1/2, y+1/2, -z+1/2'
'-x, -y, -z'
'x-1/2, -y-1/2, z-1/2'

loop_
_atom_site_label
_atom_site_type_symbol
_atom_site_fract_x
_atom_site_fract_y
_atom_site_fract_z
_atom_site_U_iso_or_equiv
_atom_site_adp_type
_atom_site_occupancy
_atom_site_site_symmetry_order
_atom_site_calc_flag
_atom_site_refinement_flags_posn
_atom_site_refinement_flags_adp
_atom_site_refinement_flags_occupancy
_atom_site_disorder_assembly
_atom_site_disorder_group
Br1 Br 0.5206(6) 0.65434(11) 1.01452(13) 0.0561(6) Uani 0.604(16) 1 d . U P A 1
O1 O 0.5260(2) 0.36975(10) 0.49296(11) 0.0385(4) Uani 1 1 d . . . . .
O2 O 0.4222(10) 0.2688(7) 0.5618(7) 0.0316(14) Uani 0.648(17) 1 d . U P B 1
N1 N 0.2357(2) 0.31562(10) 0.71362(12) 0.0262(4) Uani 1 1 d . . . . .
N2 N 0.1717(2) 0.27765(11) 0.78796(12) 0.0321(4) Uani 1 1 d . . . . .
N3 N 0.0777(3) 0.47861(16) 0.81482(18) 0.0602(7) Uani 1 1 d . . . . .
N4 N -0.1060(3) 0.34706(16) 0.58621(19) 0.0552(6) Uani 1 1 d . . . . .
C1 C 0.4194(2) 0.39149(12) 0.63981(13) 0.0236(4) Uani 1 1 d . . . . .
C2 C 0.2586(2) 0.42501(12) 0.61813(14) 0.0252(4) Uani 1 1 d . . . . .
C3 C 0.1474(2) 0.38344(13) 0.68013(15) 0.0290(5) Uani 1 1 d . . . . .
C4 C 0.3950(2) 0.34267(12) 0.72765(14) 0.0237(4) Uani 1 1 d . . . . .
H4 H 0.3995 0.3796 0.7798 0.028 Uiso 1 1 calc R . . . .
C5 C 0.4931(3) 0.27287(13) 0.75516(14) 0.0274(4) Uani 1 1 d . . . . .
C6 C 0.6440(3) 0.26224(15) 0.73474(16) 0.0366(5) Uani 1 1 d . . . . .
H6 H 0.6899 0.2977 0.6961 0.044 Uiso 1 1 calc R . . . .
C7 C 0.7264(3) 0.19881(17) 0.77191(18) 0.0469(7) Uani 1 1 d . . . . .
H7 H 0.8275 0.1918 0.7577 0.056 Uiso 1 1 calc R . . . .
C8 C 0.6601(4) 0.14594(16) 0.82986(19) 0.0502(7) Uani 1 1 d . . . . .
H8 H 0.7167 0.1038 0.8549 0.060 Uiso 1 1 calc R . . . .
C9 C 0.5100(4) 0.15565(14) 0.85062(17) 0.0437(6) Uani 1 1 d . . . . .
H9 H 0.4656 0.1200 0.8897 0.052 Uiso 1 1 calc R . . . .
C10 C 0.4243(3) 0.21882(13) 0.81323(14) 0.0303(5) Uani 1 1 d . . . . .
C11 C 0.2653(3) 0.23139(13) 0.83343(15) 0.0333(5) Uani 1 1 d . . . . .
H11 H 0.2287 0.2039 0.8829 0.040 Uiso 1 1 calc R . . . .
C12 C 0.4583(2) 0.34250(12) 0.55511(14) 0.0265(4) Uani 1 1 d . . . . .
C13 C 0.4699(10) 0.2156(4) 0.4889(5) 0.0388(15) Uani 0.648(17) 1 d . U P B 1
H13A H 0.5794 0.2190 0.4838 0.047 Uiso 0.648(17) 1 calc R . P B 1
H13B H 0.4196 0.2302 0.4301 0.047 Uiso 0.648(17) 1 calc R . P B 1
C14 C 0.4261(13) 0.1336(4) 0.5143(6) 0.071(2) Uani 0.648(17) 1 d . U P B 1
H14A H 0.4664 0.1220 0.5757 0.106 Uiso 0.648(17) 1 calc GR . P B 1
H14B H 0.4668 0.0967 0.4720 0.106 Uiso 0.648(17) 1 calc GR . P B 1
H14C H 0.3168 0.1292 0.5116 0.106 Uiso 0.648(17) 1 calc GR . P B 1
C15 C 0.5420(3) 0.45765(13) 0.65326(15) 0.0290(5) Uani 1 1 d . . . . .
H15A H 0.6420 0.4337 0.6499 0.035 Uiso 1 1 calc R . . . .
H15B H 0.5285 0.4946 0.6024 0.035 Uiso 1 1 calc R . . . .
C16 C 0.5400(3) 0.50354(13) 0.74194(15) 0.0298(5) Uani 1 1 d D . . . .
C17 C 0.6348(17) 0.4903(9) 0.8218(11) 0.034(2) Uani 0.57(5) 1 d . U P A 1
H17 H 0.7052 0.4491 0.8216 0.041 Uiso 0.57(5) 1 calc R . P A 1
C18 C 0.6284(11) 0.5358(7) 0.9008(6) 0.0402(19) Uani 0.604(16) 1 d . U P A 1
H18 H 0.6973 0.5271 0.9509 0.048 Uiso 0.604(16) 1 calc R . P A 1
C19 C 0.5207(11) 0.5930(7) 0.9045(8) 0.0338(17) Uani 0.604(16) 1 d . U P A 1
C20 C 0.4208(12) 0.6103(7) 0.8341(7) 0.0309(16) Uani 0.604(16) 1 d . U P A 1
H20 H 0.3449 0.6484 0.8377 0.037 Uiso 0.604(16) 1 calc R . P A 1
C21 C 0.441(2) 0.5659(12) 0.7548(14) 0.034(3) Uani 0.57(5) 1 d . U P A 1
H21 H 0.3790 0.5801 0.7032 0.041 Uiso 0.57(5) 1 calc R . P A 1
C22 C 0.2175(3) 0.47984(14) 0.55703(15) 0.0319(5) Uani 1 1 d . . . . .
H22A H 0.2901 0.5027 0.5212 0.038 Uiso 1 1 calc R . . . .
H22B H 0.1160 0.4957 0.5497 0.038 Uiso 1 1 calc R . . . .
C23 C 0.1061(3) 0.43790(15) 0.75605(17) 0.0389(6) Uani 1 1 d . . . . .
C24 C 0.0046(3) 0.35982(15) 0.62830(18) 0.0374(5) Uani 1 1 d . . . . .
O2A O 0.3792(18) 0.2703(14) 0.5518(14) 0.033(3) Uani 0.352(17) 1 d . U P B 2
C13A C 0.4075(19) 0.2143(9) 0.4777(9) 0.041(3) Uani 0.352(17) 1 d . U P B 2
H13C H 0.4534 0.2416 0.4276 0.049 Uiso 0.352(17) 1 calc R . P B 2
H13D H 0.3120 0.1910 0.4540 0.049 Uiso 0.352(17) 1 calc R . P B 2
C14A C 0.511(3) 0.1516(10) 0.5150(9) 0.078(5) Uani 0.352(17) 1 d . U P B 2
H14D H 0.4690 0.1277 0.5676 0.118 Uiso 0.352(17) 1 calc GR . P B 2
H14E H 0.6090 0.1744 0.5331 0.118 Uiso 0.352(17) 1 calc GR . P B 2
H14F H 0.5240 0.1121 0.4686 0.118 Uiso 0.352(17) 1 calc GR . P B 2
Br1A Br 0.5792(15) 0.6431(5) 1.0125(2) 0.0795(16) Uani 0.396(16) 1 d . U P A 2
C20A C 0.4546(18) 0.5992(11) 0.8353(13) 0.040(3) Uani 0.396(16) 1 d D U P A 2
H20A H 0.3895 0.6411 0.8464 0.048 Uiso 0.396(16) 1 calc R . P A 2
C19A C 0.5671(15) 0.5838(10) 0.9039(11) 0.030(3) Uani 0.396(16) 1 d D U P A 2
C18A C 0.6739(15) 0.5257(9) 0.8875(10) 0.035(2) Uani 0.396(16) 1 d D U P A 2
H18A H 0.7521 0.5138 0.9314 0.042 Uiso 0.396(16) 1 calc R . P A 2
C17A C 0.6610(19) 0.4857(11) 0.8041(11) 0.035(3) Uani 0.43(5) 1 d D U P A 2
H17A H 0.7325 0.4476 0.7901 0.042 Uiso 0.43(5) 1 calc R . P A 2
C21A C 0.427(3) 0.5600(16) 0.7517(16) 0.033(3) Uani 0.43(5) 1 d D U P A 2
H21A H 0.3452 0.5699 0.7093 0.039 Uiso 0.43(5) 1 calc R . P A 2

loop_
_atom_site_aniso_label
_atom_site_aniso_U_11
_atom_site_aniso_U_22
_atom_site_aniso_U_33
_atom_site_aniso_U_23
_atom_site_aniso_U_13
_atom_site_aniso_U_12
Br1 0.0899(12) 0.0488(5) 0.0295(3) -0.0105(3) 0.0017(5) -0.0119(6)
O1 0.0478(10) 0.0401(9) 0.0294(8) 0.0037(7) 0.0176(7) -0.0010(8)
O2 0.040(4) 0.0289(18) 0.027(2) -0.0044(16) 0.012(3) -0.004(3)
N1 0.0255(9) 0.0266(9) 0.0275(8) 0.0039(7) 0.0090(7) -0.0010(8)
N2 0.0373(11) 0.0296(10) 0.0305(9) 0.0020(8) 0.0118(8) -0.0080(8)
N3 0.0769(18) 0.0515(14) 0.0553(15) -0.0038(12) 0.0303(13) 0.0069(13)
N4 0.0331(13) 0.0711(18) 0.0611(15) 0.0112(13) 0.0012(11) -0.0026(12)
C1 0.0256(11) 0.0233(10) 0.0227(9) 0.0042(8) 0.0080(8) 0.0011(8)
C2 0.0246(10) 0.0251(10) 0.0266(10) 0.0002(8) 0.0064(8) 0.0004(9)
C3 0.0265(11) 0.0297(11) 0.0316(11) 0.0016(9) 0.0082(9) 0.0018(9)
C4 0.0245(10) 0.0238(10) 0.0235(9) 0.0013(7) 0.0066(8) -0.0010(8)
C5 0.0330(12) 0.0263(10) 0.0231(9) 0.0005(8) 0.0037(8) 0.0023(9)
C6 0.0382(13) 0.0370(13) 0.0352(12) 0.0055(10) 0.0074(10) 0.0075(11)
C7 0.0452(15) 0.0510(16) 0.0446(14) 0.0049(12) 0.0048(12) 0.0198(13)
C8 0.0650(19) 0.0398(14) 0.0457(15) 0.0067(12) 0.0010(13) 0.0235(14)
C9 0.0687(19) 0.0272(12) 0.0354(12) 0.0074(10) 0.0045(12) 0.0047(12)
C10 0.0435(13) 0.0240(10) 0.0239(10) -0.0007(8) 0.0055(9) 0.0002(10)
C11 0.0444(14) 0.0285(11) 0.0281(10) 0.0024(9) 0.0123(10) -0.0076(10)
C12 0.0290(11) 0.0269(11) 0.0240(10) 0.0035(8) 0.0052(8) 0.0060(9)
C13 0.051(4) 0.035(2) 0.031(2) -0.0094(18) 0.013(3) 0.000(3)
C14 0.102(6) 0.037(3) 0.080(4) -0.020(2) 0.054(4) -0.017(3)
C15 0.0271(11) 0.0283(11) 0.0321(11) 0.0048(9) 0.0066(9) -0.0007(9)
C16 0.0301(12) 0.0264(11) 0.0329(11) 0.0065(9) 0.0015(9) -0.0084(9)
C17 0.034(4) 0.035(3) 0.033(4) 0.003(3) -0.002(3) 0.005(3)
C18 0.038(4) 0.049(4) 0.033(3) 0.000(3) -0.009(3) -0.002(4)
C19 0.033(4) 0.034(3) 0.034(3) 0.001(2) 0.000(3) -0.004(3)
C20 0.033(4) 0.030(3) 0.030(2) -0.0061(19) 0.003(2) 0.006(3)
C21 0.032(4) 0.035(5) 0.035(4) 0.001(3) -0.003(3) -0.005(4)
C22 0.0308(12) 0.0323(11) 0.0331(11) 0.0042(9) 0.0051(9) 0.0044(10)
C23 0.0406(14) 0.0367(13) 0.0415(13) 0.0049(10) 0.0187(11) 0.0055(11)
C24 0.0256(12) 0.0450(14) 0.0423(13) 0.0065(11) 0.0084(10) 0.0012(11)
O2A 0.039(6) 0.030(3) 0.031(5) -0.008(3) 0.014(5) -0.007(5)
C13A 0.049(6) 0.044(4) 0.032(4) -0.013(3) 0.018(5) -0.007(5)
C14A 0.119(11) 0.065(8) 0.051(6) -0.013(5) 0.008(7) 0.053(8)
Br1A 0.121(4) 0.0798(18) 0.0375(6) -0.0192(8) 0.0062(12) -0.045(2)
C20A 0.036(6) 0.034(5) 0.051(5) -0.006(4) 0.009(4) 0.000(4)
C19A 0.029(6) 0.034(5) 0.025(3) 0.000(3) -0.007(4) -0.012(5)
C18A 0.031(5) 0.035(4) 0.039(5) 0.002(3) -0.008(4) -0.001(4)
C17A 0.031(4) 0.039(4) 0.035(5) 0.000(4) 0.003(4) -0.009(4)
C21A 0.040(6) 0.034(5) 0.025(5) -0.007(4) -0.001(4) -0.009(5)

loop_
_atom_type_symbol
_atom_type_description
_atom_type_scat_dispersion_real
_atom_type_scat_dispersion_imag
_atom_type_scat_source
C C 0.0033 0.0016 'International Tables Vol C Tables 4.2.6.8 and 6.1.1.4'
H H 0.0000 0.0000 'International Tables Vol C Tables 4.2.6.8 and 6.1.1.4'
Br Br -0.2901 2.4595 'International Tables Vol C Tables 4.2.6.8 and 6.1.1.4'
N N 0.0061 0.0033 'International Tables Vol C Tables 4.2.6.8 and 6.1.1.4'
O O 0.0106 0.0060 'International Tables Vol C Tables 4.2.6.8 and 6.1.1.4'

loop_
_geom_angle_atom_site_label_1
_geom_angle_atom_site_label_2
_geom_angle_atom_site_label_3
_geom_angle
C12 O2 C13 117.0(8)
N2 N1 C3 112.91(16)
N2 N1 C4 117.11(17)
C3 N1 C4 106.54(16)
C11 N2 N1 113.62(18)
C2 C1 C4 101.27(15)
C2 C1 C12 106.23(16)
C2 C1 C15 112.40(17)
C4 C1 C15 114.10(17)
C12 C1 C4 115.00(16)
C12 C1 C15 107.56(16)
C1 C2 C3 108.59(17)
C22 C2 C1 127.43(19)
C22 C2 C3 124.0(2)
N1 C3 C2 102.29(16)
N1 C3 C23 112.68(19)
N1 C3 C24 112.17(19)
C23 C3 C2 109.99(18)
C24 C3 C2 111.90(18)
C24 C3 C23 107.81(19)
N1 C4 C1 103.19(16)
N1 C4 C5 108.53(17)
C5 C4 C1 122.28(17)
C6 C5 C4 125.8(2)
C6 C5 C10 119.7(2)
C10 C5 C4 114.25(19)
C7 C6 C5 120.0(2)
C8 C7 C6 120.6(3)
C9 C8 C7 120.0(2)
C8 C9 C10 120.3(2)
C5 C10 C11 118.5(2)
C9 C10 C5 119.3(2)
C9 C10 C11 122.1(2)
N2 C11 C10 124.99(19)
O1 C12 O2 124.1(5)
O1 C12 C1 122.62(19)
O1 C12 O2A 125.0(9)
O2 C12 C1 113.0(5)
O2A C12 C1 111.2(9)
O2 C13 C14 107.5(7)
C16 C15 C1 115.71(17)
C17 C16 C15 126.0(8)
C21 C16 C15 123.1(8)
C21 C16 C17 110.8(13)
C17A C16 C15 113.5(8)
C17A C16 C21A 127.3(11)
C21A C16 C15 119.1(8)
C18 C17 C16 123.0(12)
C19 C18 C17 119.4(9)
C18 C19 Br1 117.1(8)
C20 C19 Br1 119.3(7)
C20 C19 C18 123.5(10)
C19 C20 C21 113.9(10)
C16 C21 C20 129.2(13)
N3 C23 C3 178.4(3)
N4 C24 C3 175.1(3)
C12 O2A C13A 118.7(14)
O2A C13A C14A 108.7(12)
C19A C20A C21A 128.3(15)
C20A C19A Br1A 120.6(11)
C20A C19A C18A 117.9(13)
C18A C19A Br1A 121.4(10)
C17A C18A C19A 118.3(14)
C16 C17A C18A 118.9(13)
C16 C21A C20A 109.0(14)

loop_
_geom_bond_atom_site_label_1
_geom_bond_atom_site_label_2
_geom_bond_distance
Br1 C19 1.906(12)
O1 C12 1.202(3)
O2 C12 1.290(12)
O2 C13 1.470(13)
N1 N2 1.403(2)
N1 C3 1.451(3)
N1 C4 1.473(3)
N2 C11 1.287(3)
N3 C23 1.136(3)
N4 C24 1.136(3)
C1 C2 1.535(3)
C1 C4 1.546(3)
C1 C12 1.539(3)
C1 C15 1.556(3)
C2 C3 1.537(3)
C2 C22 1.318(3)
C3 C23 1.498(3)
C3 C24 1.478(3)
C4 C5 1.500(3)
C5 C6 1.386(3)
C5 C10 1.404(3)
C6 C7 1.384(3)
C7 C8 1.380(4)
C8 C9 1.379(4)
C9 C10 1.396(3)
C10 C11 1.459(3)
C12 O2A 1.40(2)
C13 C14 1.490(10)
C15 C16 1.505(3)
C16 C17 1.405(9)
C16 C21 1.385(10)
C16 C17A 1.386(9)
C16 C21A 1.391(10)
C17 C18 1.39(2)
C18 C19 1.356(10)
C19 C20 1.339(10)
C20 C21 1.396(13)
O2A C13A 1.47(2)
C13A C14A 1.48(2)
Br1A C19A 1.867(16)
C20A C19A 1.386(9)
C20A C21A 1.392(10)
C19A C18A 1.387(9)
C18A C17A 1.387(10)

loop_
_geom_torsion_atom_site_label_1
_geom_torsion_atom_site_label_2
_geom_torsion_atom_site_label_3
_geom_torsion_atom_site_label_4
_geom_torsion
Br1 C19 C20 C21 174.7(14)
O1 C12 O2A C13A 15.2(16)
O2 C12 O2A C13A -78(4)
N1 N2 C11 C10 1.0(3)
N1 C4 C5 C6 148.4(2)
N1 C4 C5 C10 -37.3(2)
N2 N1 C3 C2 166.57(16)
N2 N1 C3 C23 48.5(2)
N2 N1 C3 C24 -73.4(2)
N2 N1 C4 C1 -171.92(16)
N2 N1 C4 C5 57.0(2)
C1 C2 C3 N1 -15.2(2)
C1 C2 C3 C23 104.7(2)
C1 C2 C3 C24 -135.48(19)
C1 C4 C5 C6 28.7(3)
C1 C4 C5 C10 -157.07(19)
C1 C12 O2A C13A -177.3(10)
C1 C15 C16 C17 98.3(9)
C1 C15 C16 C21 -81.7(14)
C1 C15 C16 C17A 107.7(10)
C1 C15 C16 C21A -75.4(18)
C2 C1 C4 N1 31.82(19)
C2 C1 C4 C5 154.11(19)
C2 C1 C12 O1 93.1(2)
C2 C1 C12 O2 -92.3(5)
C2 C1 C12 O2A -74.8(8)
C2 C1 C15 C16 73.4(2)
C3 N1 N2 C11 -163.04(19)
C3 N1 C4 C1 -44.47(19)
C3 N1 C4 C5 -175.54(16)
C4 N1 N2 C11 -38.7(3)
C4 N1 C3 C2 36.7(2)
C4 N1 C3 C23 -81.4(2)
C4 N1 C3 C24 156.73(18)
C4 C1 C2 C3 -10.3(2)
C4 C1 C2 C22 170.0(2)
C4 C1 C12 O1 -155.8(2)
C4 C1 C12 O2 18.8(5)
C4 C1 C12 O2A 36.3(8)
C4 C1 C15 C16 -41.1(2)
C4 C5 C6 C7 173.6(2)
C4 C5 C10 C9 -173.8(2)
C4 C5 C10 C11 5.4(3)
C5 C6 C7 C8 -0.4(4)
C5 C10 C11 N2 15.6(3)
C6 C5 C10 C9 0.9(3)
C6 C5 C10 C11 -179.9(2)
C6 C7 C8 C9 0.5(4)
C7 C8 C9 C10 0.0(4)
C8 C9 C10 C5 -0.8(4)
C8 C9 C10 C11 -179.9(2)
C9 C10 C11 N2 -165.2(2)
C10 C5 C6 C7 -0.3(4)
C12 O2 C13 C14 176.1(10)
C12 C1 C2 C3 110.16(18)
C12 C1 C2 C22 -69.5(3)
C12 C1 C4 N1 -82.2(2)
C12 C1 C4 C5 40.1(3)
C12 C1 C15 C16 -169.99(18)
C12 O2A C13A C14A 101(2)
C13 O2 C12 O1 0.9(8)
C13 O2 C12 C1 -173.6(4)
C13 O2 C12 O2A 100(5)
C15 C1 C2 C3 -132.46(18)
C15 C1 C2 C22 47.8(3)
C15 C1 C4 N1 152.81(17)
C15 C1 C4 C5 -84.9(2)
C15 C1 C12 O1 -27.5(3)
C15 C1 C12 O2 147.1(5)
C15 C1 C12 O2A 164.6(8)
C15 C16 C17 C18 179.0(8)
C15 C16 C21 C20 176.0(18)
C15 C16 C17A C18A 178.4(13)
C15 C16 C21A C20A -175.1(16)
C16 C17 C18 C19 3.9(18)
C17 C16 C21 C20 -4(3)
C17 C16 C17A C18A -32(4)
C17 C16 C21A C20A 11(3)
C17 C18 C19 Br1 -179.0(9)
C17 C18 C19 C20 -2.0(16)
C18 C19 C20 C21 -2(2)
C19 C20 C21 C16 6(3)
C21 C16 C17 C18 -1.1(18)
C21 C16 C17A C18A 8(2)
C21 C16 C21A C20A -47(16)
C22 C2 C3 N1 164.5(2)
C22 C2 C3 C23 -75.6(3)
C22 C2 C3 C24 44.2(3)
Br1A C19A C18A C17A -177.8(13)
C20A C19A C18A C17A -1(2)
C19A C20A C21A C16 -5(4)
C19A C18A C17A C16 -2(2)
C17A C16 C17 C18 144(6)
C17A C16 C21 C20 -14(3)
C17A C16 C21A C20A 1(4)
C21A C16 C17 C18 -7(2)
C21A C16 C21 C20 121(20)
C21A C16 C17A C18A 2(3)
C21A C20A C19A Br1A -178(2)
C21A C20A C19A C18A 5(3)
